data_1568482
loop_
_publ_author_name
'Cemortan, Valeriu'
'Simler, Thomas'
'Moutet, Jules'
'Jaoul, Arnaud'
'Clavagu\'era, Carine'
'Nocton, Gr\'egory'

_publ_section_title
;
 Structure and bonding patterns in heterometallic organometallics with
 linear Ln--Pd--Ln motifs
;
_journal_issue 10
_journal_name_full 'Chemical Science'
_journal_page_first 2676
_journal_page_last 2685
_journal_paper_doi 10.1039/D2SC06933D
_journal_volume 14
_journal_year 2023
_chemical_formula_moiety 'C50 H68 N2 Pd Sm2, 2(C7 H8)'
_chemical_formula_sum 'C64 H84 N2 Pd Sm2'
_chemical_formula_weight 1288.43
_space_group_crystal_system monoclinic
_space_group_IT_number 15
_space_group_name_Hall '-C 2yc'
_space_group_name_H-M_alt 'C 1 2/c 1'
_atom_sites_solution_hydrogens geom
_atom_sites_solution_primary dual
_audit_block_doi 10.5517/ccdc.csd.cc2dc30x
_audit_creation_date 2022-10-18
_audit_creation_method
;
Olex2 1.5
(compiled 2022.04.07 svn.rca3783a0 for OlexSys, GUI svn.r6498)
;
_audit_update_record
;
2022-10-25 deposited with the CCDC.	2023-01-20 downloaded from the CCDC.
;
_cell_angle_alpha 90
_cell_angle_beta 91.602(3)
_cell_angle_gamma 90
_cell_formula_units_Z 4
_cell_length_a 15.7006(11)
_cell_length_b 13.8198(8)
_cell_length_c 26.6978(17)
_cell_measurement_reflns_used 4862
_cell_measurement_temperature 150.0
_cell_measurement_theta_max 22.161
_cell_measurement_theta_min 2.595
_cell_volume 5790.6(6)
_computing_cell_refinement 'SAINT V8.38A (Bruker, 2018)'
_computing_data_reduction 'SAINT V8.38A (Bruker, 2018)'
_computing_molecular_graphics 'Olex2 1.5 (Dolomanov et al., 2009)'
_computing_publication_material 'Olex2 1.5 (Dolomanov et al., 2009)'
_computing_structure_refinement 'SHELXL 2019/2 (Sheldrick, 2015)'
_computing_structure_solution 'SHELXT 2018/2 (Sheldrick, 2018)'
_diffrn_ambient_temperature 150.00
_diffrn_measured_fraction_theta_full 0.999
_diffrn_measured_fraction_theta_max 0.999
_diffrn_measurement_device_type 'Bruker APEX-II CCD'
_diffrn_measurement_method '\f and \w scans'
_diffrn_radiation_type MoK\a
_diffrn_radiation_wavelength 0.71069
_diffrn_reflns_av_R_equivalents 0.1212
_diffrn_reflns_av_unetI/netI 0.0864
_diffrn_reflns_Laue_measured_fraction_full 0.999
_diffrn_reflns_Laue_measured_fraction_max 0.999
_diffrn_reflns_limit_h_max 19
_diffrn_reflns_limit_h_min -19
_diffrn_reflns_limit_k_max 17
_diffrn_reflns_limit_k_min -17
_diffrn_reflns_limit_l_max 33
_diffrn_reflns_limit_l_min -33
_diffrn_reflns_number 46629
_diffrn_reflns_point_group_measured_fraction_full 0.999
_diffrn_reflns_point_group_measured_fraction_max 0.999
_diffrn_reflns_theta_full 25.240
_diffrn_reflns_theta_max 26.369
_diffrn_reflns_theta_min 2.465
_exptl_absorpt_coefficient_mu 2.348
_exptl_absorpt_correction_T_max 0.7416
_exptl_absorpt_correction_T_min 0.6781
_exptl_absorpt_correction_type multi-scan
_exptl_absorpt_process_details
;
SADABS-2016/2 (Bruker,2016/2) was used for absorption correction.
wR2(int) was 0.0774 before and 0.0700 after correction.
The Ratio of minimum to maximum transmission is 0.9144.
The \l/2 correction factor is Not present.
;
_exptl_crystal_colour yellow
_exptl_crystal_colour_primary yellow
_exptl_crystal_density_diffrn 1.478
_exptl_crystal_description block
_exptl_crystal_F_000 2608
_exptl_crystal_size_max 0.12
_exptl_crystal_size_mid 0.08
_exptl_crystal_size_min 0.04
_refine_diff_density_max 1.131
_refine_diff_density_min -1.282
_refine_diff_density_rms 0.171
_refine_ls_extinction_method none
_refine_ls_goodness_of_fit_ref 0.891
_refine_ls_hydrogen_treatment constr
_refine_ls_matrix_type full
_refine_ls_number_parameters 323
_refine_ls_number_reflns 5915
_refine_ls_number_restraints 0
_refine_ls_restrained_S_all 0.891
_refine_ls_R_factor_all 0.0594
_refine_ls_R_factor_gt 0.0378
_refine_ls_shift/su_max 0.002
_refine_ls_shift/su_mean 0.000
_refine_ls_structure_factor_coef Fsqd
_refine_ls_weighting_details 'w=1/[\s^2^(Fo^2^)+(0.0205P)^2^] where P=(Fo^2^+2Fc^2^)/3'
_refine_ls_weighting_scheme calc
_refine_ls_wR_factor_gt 0.0685
_refine_ls_wR_factor_ref 0.0739
_reflns_Friedel_coverage 0.000
_reflns_number_gt 4113
_reflns_number_total 5915
_reflns_threshold_expression 'I > 2\s(I)'
_cod_data_source_file d2sc06933d2.cif
_cod_data_source_block 4
_cod_depositor_comments 'Adding full bibliography for 1568477--1568482.cif.'
_cod_database_code 1568482
_shelx_shelxl_version_number 2019/2
_shelx_space_group_comment
;
The symmetry employed for this shelxl refinement is uniquely defined
by the following loop, which should always be used as a source of
symmetry information in preference to the above space-group names.
They are only intended as comments.
;
_shelx_estimated_absorpt_t_max 0.912
_shelx_estimated_absorpt_t_min 0.766
_olex2_refinement_description
;
1. Fixed Uiso
 At 1.2 times of:
  All C(H) groups
 At 1.5 times of:
  All C(H,H,H) groups
2.a Aromatic/amide H refined with riding coordinates:
 C2(H2), C3(H3), C4(H4), C5(H5), C28(H28), C29(H29), C30(H30), C31(H31),
 C32(H32)
2.b Idealised Me refined as rotating group:
 C11(H11A,H11B,H11C), C12(H12A,H12B,H12C), C13(H13A,H13B,H13C), C14(H14A,H14B,
 H14C), C15(H15A,H15B,H15C), C21(H21A,H21B,H21C), C22(H22A,H22B,H22C), C23(H23A,
 H23B,H23C), C24(H24A,H24B,H24C), C25(H25A,H25B,H25C), C26(H26A,H26B,H26C)
;
_olex2_submission_special_instructions 'No special instructions were received'

loop_
_space_group_symop_operation_xyz
'x, y, z'
'-x, y, -z+1/2'
'x+1/2, y+1/2, z'
'-x+1/2, y+1/2, -z+1/2'
'-x, -y, -z'
'x, -y, z-1/2'
'-x+1/2, -y+1/2, -z'
'x+1/2, -y+1/2, z-1/2'

loop_
_atom_site_label
_atom_site_type_symbol
_atom_site_fract_x
_atom_site_fract_y
_atom_site_fract_z
_atom_site_U_iso_or_equiv
_atom_site_adp_type
_atom_site_occupancy
_atom_site_site_symmetry_order
_atom_site_calc_flag
_atom_site_refinement_flags_posn
_atom_site_refinement_flags_adp
_atom_site_refinement_flags_occupancy
_atom_site_disorder_assembly
_atom_site_disorder_group
Sm1 Sm 0.57169(2) 0.22192(2) 0.65083(2) 0.02236(8) Uani 1 1 d . . . . .
Pd1 Pd 0.500000 0.22997(4) 0.750000 0.02809(14) Uani 1 2 d S T P . .
N1 N 0.6835(3) 0.2209(3) 0.71322(14) 0.0291(9) Uani 1 1 d . . . . .
C1 C 0.6325(3) 0.2297(3) 0.75278(17) 0.0253(11) Uani 1 1 d . . . . .
C2 C 0.6760(4) 0.2409(3) 0.80024(19) 0.0384(14) Uani 1 1 d . . . . .
H2 H 0.643283 0.249276 0.829310 0.046 Uiso 1 1 calc R U . . .
C3 C 0.7622(4) 0.2400(4) 0.8053(2) 0.0447(16) Uani 1 1 d . . . . .
H3 H 0.788527 0.246595 0.837620 0.054 Uiso 1 1 calc R U . . .
C4 C 0.8121(4) 0.2294(4) 0.7634(2) 0.0417(14) Uani 1 1 d . . . . .
H4 H 0.872561 0.227985 0.766067 0.050 Uiso 1 1 calc R U . . .
C5 C 0.7693(3) 0.2211(3) 0.7182(2) 0.0378(13) Uani 1 1 d . . . . .
H5 H 0.801755 0.215159 0.688876 0.045 Uiso 1 1 calc R U . . .
C6 C 0.6183(3) 0.4108(3) 0.65140(17) 0.0265(12) Uani 1 1 d . . . . .
C7 C 0.6530(3) 0.3715(3) 0.60716(18) 0.0277(12) Uani 1 1 d . . . . .
C8 C 0.5832(3) 0.3529(3) 0.57357(17) 0.0264(12) Uani 1 1 d . . . . .
C9 C 0.5073(3) 0.3770(3) 0.59779(18) 0.0268(12) Uani 1 1 d . . . . .
C10 C 0.5284(3) 0.4134(3) 0.64568(17) 0.0263(12) Uani 1 1 d . . . . .
C11 C 0.6706(3) 0.4536(3) 0.69517(17) 0.0359(14) Uani 1 1 d . . . . .
H11A H 0.642223 0.439930 0.726626 0.054 Uiso 1 1 calc R U . . .
H11B H 0.675524 0.523771 0.690754 0.054 Uiso 1 1 calc R U . . .
H11C H 0.727571 0.424588 0.696205 0.054 Uiso 1 1 calc R U . . .
C12 C 0.7453(3) 0.3603(4) 0.59565(19) 0.0388(14) Uani 1 1 d . . . . .
H12A H 0.778638 0.352052 0.626948 0.058 Uiso 1 1 calc R U . . .
H12B H 0.765009 0.418048 0.578125 0.058 Uiso 1 1 calc R U . . .
H12C H 0.752713 0.303303 0.574329 0.058 Uiso 1 1 calc R U . . .
C13 C 0.5910(4) 0.3330(4) 0.51811(17) 0.0418(14) Uani 1 1 d . . . . .
H13A H 0.646747 0.304079 0.512009 0.063 Uiso 1 1 calc R U . . .
H13B H 0.585410 0.393849 0.499441 0.063 Uiso 1 1 calc R U . . .
H13C H 0.545896 0.288275 0.506978 0.063 Uiso 1 1 calc R U . . .
C14 C 0.4199(3) 0.3771(4) 0.57299(19) 0.0398(14) Uani 1 1 d . . . . .
H14A H 0.421150 0.339708 0.541836 0.060 Uiso 1 1 calc R U . . .
H14B H 0.402794 0.443846 0.565427 0.060 Uiso 1 1 calc R U . . .
H14C H 0.379054 0.347917 0.595575 0.060 Uiso 1 1 calc R U . . .
C15 C 0.4676(3) 0.4588(3) 0.68096(18) 0.0344(13) Uani 1 1 d . . . . .
H15A H 0.412895 0.470384 0.663425 0.052 Uiso 1 1 calc R U . . .
H15B H 0.491089 0.520489 0.693127 0.052 Uiso 1 1 calc R U . . .
H15C H 0.459132 0.415424 0.709406 0.052 Uiso 1 1 calc R U . . .
C16 C 0.5059(3) 0.0451(3) 0.63243(19) 0.0307(13) Uani 1 1 d . . . . .
C17 C 0.5839(3) 0.0266(3) 0.65749(18) 0.0301(12) Uani 1 1 d . . . . .
C18 C 0.6503(3) 0.0522(3) 0.62552(19) 0.0310(13) Uani 1 1 d . . . . .
C19 C 0.6121(4) 0.0845(3) 0.58024(19) 0.0342(13) Uani 1 1 d . . . . .
C20 C 0.5235(3) 0.0830(3) 0.58445(18) 0.0324(13) Uani 1 1 d . . . . .
C21 C 0.4192(3) 0.0222(4) 0.6528(2) 0.0501(16) Uani 1 1 d . . . . .
H21A H 0.412334 0.056100 0.684664 0.075 Uiso 1 1 calc R U . . .
H21B H 0.414360 -0.047731 0.658184 0.075 Uiso 1 1 calc R U . . .
H21C H 0.374714 0.043295 0.628728 0.075 Uiso 1 1 calc R U . . .
C22 C 0.5960(4) -0.0208(4) 0.70857(19) 0.0527(17) Uani 1 1 d . . . . .
H22A H 0.656744 -0.021022 0.718180 0.079 Uiso 1 1 calc R U . . .
H22B H 0.574918 -0.087472 0.707026 0.079 Uiso 1 1 calc R U . . .
H22C H 0.564323 0.015605 0.733449 0.079 Uiso 1 1 calc R U . . .
C23 C 0.7434(3) 0.0337(4) 0.6353(2) 0.0545(17) Uani 1 1 d . . . . .
H23A H 0.776923 0.079267 0.615752 0.082 Uiso 1 1 calc R U . . .
H23B H 0.757124 -0.032679 0.625410 0.082 Uiso 1 1 calc R U . . .
H23C H 0.757041 0.042420 0.671037 0.082 Uiso 1 1 calc R U . . .
C24 C 0.6626(4) 0.1027(4) 0.53306(19) 0.0497(16) Uani 1 1 d . . . . .
H24A H 0.623473 0.122026 0.505596 0.075 Uiso 1 1 calc R U . . .
H24B H 0.692454 0.043379 0.523800 0.075 Uiso 1 1 calc R U . . .
H24C H 0.704154 0.154438 0.539513 0.075 Uiso 1 1 calc R U . . .
C25 C 0.4580(4) 0.1037(4) 0.5434(2) 0.0529(17) Uani 1 1 d . . . . .
H25A H 0.417609 0.152214 0.555101 0.079 Uiso 1 1 calc R U . . .
H25B H 0.427333 0.043989 0.534718 0.079 Uiso 1 1 calc R U . . .
H25C H 0.486557 0.128280 0.513846 0.079 Uiso 1 1 calc R U . . .
C26 C 0.4649(4) 0.7409(5) 0.6175(3) 0.084(2) Uani 1 1 d . . . . .
H26A H 0.429629 0.684739 0.608501 0.127 Uiso 1 1 calc R U . . .
H26B H 0.438302 0.799745 0.603837 0.127 Uiso 1 1 calc R U . . .
H26C H 0.470158 0.746102 0.654073 0.127 Uiso 1 1 calc R U . . .
C27 C 0.5493(4) 0.7293(4) 0.59685(19) 0.0415(14) Uani 1 1 d . . . . .
C28 C 0.5841(4) 0.6390(4) 0.5894(2) 0.0442(15) Uani 1 1 d . . . . .
H28 H 0.552712 0.582951 0.598039 0.053 Uiso 1 1 calc R U . . .
C29 C 0.6639(4) 0.6290(4) 0.5696(2) 0.0517(17) Uani 1 1 d . . . . .
H29 H 0.687703 0.566509 0.565000 0.062 Uiso 1 1 calc R U . . .
C30 C 0.7085(4) 0.7102(5) 0.55667(19) 0.0527(16) Uani 1 1 d . . . . .
H30 H 0.763724 0.704326 0.543316 0.063 Uiso 1 1 calc R U . . .
C31 C 0.6737(4) 0.7982(4) 0.5630(2) 0.0478(16) Uani 1 1 d . . . . .
H31 H 0.704806 0.853859 0.553313 0.057 Uiso 1 1 calc R U . . .
C32 C 0.5954(4) 0.8101(4) 0.58272(19) 0.0412(15) Uani 1 1 d . . . . .
H32 H 0.572450 0.873122 0.586802 0.049 Uiso 1 1 calc R U . . .

loop_
_atom_site_aniso_label
_atom_site_aniso_U_11
_atom_site_aniso_U_22
_atom_site_aniso_U_33
_atom_site_aniso_U_23
_atom_site_aniso_U_13
_atom_site_aniso_U_12
Sm1 0.01983(14) 0.02200(13) 0.02516(14) -0.00272(12) -0.00114(10) -0.00038(12)
Pd1 0.0264(3) 0.0310(3) 0.0270(3) 0.000 0.0027(2) 0.000
N1 0.026(3) 0.030(2) 0.031(2) 0.000(2) -0.0020(19) 0.000(2)
C1 0.028(3) 0.017(2) 0.030(3) 0.000(2) -0.001(2) -0.003(2)
C2 0.042(4) 0.038(3) 0.034(3) -0.005(2) 0.000(3) -0.005(3)
C3 0.051(4) 0.043(3) 0.039(3) -0.002(3) -0.020(3) -0.005(3)
C4 0.028(3) 0.044(3) 0.053(4) -0.003(3) -0.014(3) -0.002(3)
C5 0.022(3) 0.040(3) 0.051(3) -0.002(3) 0.002(3) -0.007(3)
C6 0.026(3) 0.018(2) 0.036(3) 0.001(2) -0.002(2) -0.003(2)
C7 0.019(3) 0.026(3) 0.039(3) 0.008(2) 0.000(2) -0.003(2)
C8 0.027(3) 0.026(3) 0.027(3) 0.001(2) -0.001(2) -0.001(2)
C9 0.026(3) 0.024(3) 0.030(3) 0.005(2) 0.000(2) 0.000(2)
C10 0.033(3) 0.019(3) 0.027(3) 0.004(2) 0.004(2) 0.002(2)
C11 0.042(4) 0.024(3) 0.041(3) -0.004(2) -0.005(3) -0.004(2)
C12 0.033(4) 0.041(3) 0.042(3) -0.001(3) 0.004(3) -0.009(3)
C13 0.049(4) 0.042(3) 0.035(3) 0.003(3) 0.007(3) 0.000(3)
C14 0.033(4) 0.046(3) 0.041(3) 0.006(3) -0.004(3) 0.007(3)
C15 0.037(4) 0.030(3) 0.037(3) -0.002(2) 0.005(3) 0.006(2)
C16 0.023(3) 0.024(3) 0.045(3) -0.014(2) 0.002(3) -0.005(2)
C17 0.037(4) 0.022(3) 0.031(3) -0.004(2) 0.002(3) 0.005(2)
C18 0.027(3) 0.024(3) 0.041(3) -0.016(2) -0.004(3) 0.008(2)
C19 0.048(4) 0.024(3) 0.031(3) -0.009(2) 0.008(3) 0.000(3)
C20 0.032(3) 0.029(3) 0.035(3) -0.013(2) -0.009(3) 0.005(2)
C21 0.037(4) 0.040(3) 0.074(4) -0.016(3) 0.010(3) -0.010(3)
C22 0.075(5) 0.032(3) 0.051(4) 0.001(3) 0.006(3) 0.004(3)
C23 0.031(4) 0.060(4) 0.072(4) -0.027(3) -0.002(3) 0.011(3)
C24 0.055(4) 0.051(4) 0.044(4) -0.018(3) 0.019(3) -0.004(3)
C25 0.052(4) 0.053(4) 0.052(4) -0.010(3) -0.023(3) 0.004(3)
C26 0.040(5) 0.131(7) 0.081(5) -0.008(5) 0.005(4) 0.013(4)
C27 0.035(4) 0.057(4) 0.033(3) 0.001(3) -0.004(3) 0.004(3)
C28 0.049(4) 0.031(3) 0.052(4) 0.007(3) -0.007(3) -0.009(3)
C29 0.069(5) 0.042(4) 0.044(4) 0.000(3) -0.006(3) 0.012(4)
C30 0.040(4) 0.081(5) 0.037(3) 0.009(3) 0.002(3) 0.003(4)
C31 0.061(5) 0.040(4) 0.042(4) 0.006(3) -0.014(3) -0.009(3)
C32 0.057(4) 0.031(3) 0.035(3) -0.001(2) -0.013(3) 0.006(3)

loop_
_atom_type_symbol
_atom_type_description
_atom_type_scat_dispersion_real
_atom_type_scat_dispersion_imag
_atom_type_scat_source
C C 0.0033 0.0016 'International Tables Vol C Tables 4.2.6.8 and 6.1.1.4'
H H 0.0000 0.0000 'International Tables Vol C Tables 4.2.6.8 and 6.1.1.4'
N N 0.0061 0.0033 'International Tables Vol C Tables 4.2.6.8 and 6.1.1.4'
Pd Pd -0.9988 1.0072 'International Tables Vol C Tables 4.2.6.8 and 6.1.1.4'
Sm Sm -0.1638 3.4418 'International Tables Vol C Tables 4.2.6.8 and 6.1.1.4'

loop_
_citation_id
_citation_doi
_citation_year
1 10.26434/chemrxiv-2022-n4fbb 2022

loop_
_geom_angle_atom_site_label_1
_geom_angle_atom_site_label_2
_geom_angle_atom_site_label_3
_geom_angle
_geom_angle_site_symmetry_1
_geom_angle_site_symmetry_3
_geom_angle_publ_flag
N1 Sm1 Pd1 70.16(10) . . ?
N1 Sm1 C1 27.95(13) . . ?
N1 Sm1 C6 78.94(13) . . ?
N1 Sm1 C7 87.61(14) . . ?
N1 Sm1 C8 117.65(14) . . ?
N1 Sm1 C9 128.12(13) . . ?
N1 Sm1 C10 102.58(14) . . ?
N1 Sm1 C16 113.17(14) . . ?
N1 Sm1 C17 84.23(14) . . ?
N1 Sm1 C18 80.79(14) . . ?
N1 Sm1 C19 107.09(15) . . ?
N1 Sm1 C20 129.78(14) . . ?
C1 Sm1 Pd1 42.26(10) . . ?
C6 Sm1 Pd1 93.98(11) . . ?
C6 Sm1 C1 82.86(13) . . ?
C6 Sm1 C8 49.31(13) . . ?
C6 Sm1 C9 49.21(14) . . ?
C6 Sm1 C10 30.16(13) . . ?
C6 Sm1 C17 159.99(16) . . ?
C6 Sm1 C18 134.53(16) . . ?
C6 Sm1 C19 126.77(15) . . ?
C7 Sm1 Pd1 124.16(11) . . ?
C7 Sm1 C1 103.41(13) . . ?
C7 Sm1 C6 30.42(14) . . ?
C7 Sm1 C8 30.11(13) . . ?
C7 Sm1 C9 49.74(14) . . ?
C7 Sm1 C10 50.20(15) . . ?
C7 Sm1 C17 138.96(16) . . ?
C7 Sm1 C18 109.00(16) . . ?
C7 Sm1 C19 96.36(15) . . ?
C8 Sm1 Pd1 133.79(10) . . ?
C8 Sm1 C1 131.36(13) . . ?
C8 Sm1 C19 85.38(14) . . ?
C9 Sm1 Pd1 107.07(11) . . ?
C9 Sm1 C1 124.73(13) . . ?
C9 Sm1 C8 29.73(14) . . ?
C9 Sm1 C19 105.84(14) . . ?
C10 Sm1 Pd1 84.65(10) . . ?
C10 Sm1 C1 95.03(13) . . ?
C10 Sm1 C8 49.30(14) . . ?
C10 Sm1 C9 29.70(13) . . ?
C10 Sm1 C18 158.09(16) . . ?
C10 Sm1 C19 133.83(14) . . ?
C16 Sm1 Pd1 92.55(11) . . ?
C16 Sm1 C1 108.89(14) . . ?
C16 Sm1 C6 167.66(14) . . ?
C16 Sm1 C7 142.80(15) . . ?
C16 Sm1 C8 119.50(14) . . ?
C16 Sm1 C9 118.70(15) . . ?
C16 Sm1 C10 140.82(16) . . ?
C16 Sm1 C17 30.08(14) . . ?
C16 Sm1 C18 49.63(15) . . ?
C16 Sm1 C19 49.16(15) . . ?
C16 Sm1 C20 30.45(14) . . ?
C17 Sm1 Pd1 90.39(11) . . ?
C17 Sm1 C1 87.35(13) . . ?
C17 Sm1 C8 134.22(14) . . ?
C17 Sm1 C9 146.62(14) . . ?
C17 Sm1 C10 169.58(16) . . ?
C17 Sm1 C18 29.97(14) . . ?
C17 Sm1 C19 48.95(14) . . ?
C18 Sm1 Pd1 116.43(11) . . ?
C18 Sm1 C1 97.23(14) . . ?
C18 Sm1 C8 109.75(15) . . ?
C18 Sm1 C9 134.57(15) . . ?
C18 Sm1 C19 29.61(13) . . ?
C19 Sm1 Pd1 138.58(11) . . ?
C19 Sm1 C1 126.72(14) . . ?
C20 Sm1 Pd1 121.00(12) . . ?
C20 Sm1 C1 136.82(14) . . ?
C20 Sm1 C6 139.22(15) . . ?
C20 Sm1 C7 112.69(16) . . ?
C20 Sm1 C8 89.93(14) . . ?
C20 Sm1 C9 97.12(14) . . ?
C20 Sm1 C10 126.08(14) . . ?
C20 Sm1 C17 49.81(14) . . ?
C20 Sm1 C18 49.58(14) . . ?
C20 Sm1 C19 29.63(15) . . ?
Sm1 Pd1 Sm1 175.61(2) 2_656 . ?
C1 Pd1 Sm1 112.32(13) . 2_656 ?
C1 Pd1 Sm1 112.32(13) 2_656 . ?
C1 Pd1 Sm1 67.67(13) 2_656 2_656 ?
C1 Pd1 Sm1 67.67(13) . . ?
C1 Pd1 C1 179.8(2) . 2_656 ?
C1 N1 Sm1 96.0(3) . . ?
C1 N1 C5 122.3(4) . . ?
C5 N1 Sm1 141.4(3) . . ?
Pd1 C1 Sm1 70.07(12) . . ?
N1 C1 Sm1 56.0(2) . . ?
N1 C1 Pd1 126.0(3) . . ?
N1 C1 C2 115.1(4) . . ?
C2 C1 Sm1 170.0(4) . . ?
C2 C1 Pd1 118.9(4) . . ?
C1 C2 H2 118.7 . . ?
C3 C2 C1 122.6(5) . . ?
C3 C2 H2 118.7 . . ?
C2 C3 H3 119.9 . . ?
C2 C3 C4 120.2(5) . . ?
C4 C3 H3 119.9 . . ?
C3 C4 H4 121.8 . . ?
C5 C4 C3 116.4(5) . . ?
C5 C4 H4 121.8 . . ?
N1 C5 C4 123.4(5) . . ?
N1 C5 H5 118.3 . . ?
C4 C5 H5 118.3 . . ?
C7 C6 Sm1 74.7(3) . . ?
C7 C6 C11 125.0(5) . . ?
C10 C6 Sm1 75.8(3) . . ?
C10 C6 C7 108.9(4) . . ?
C10 C6 C11 125.8(5) . . ?
C11 C6 Sm1 121.1(3) . . ?
C6 C7 Sm1 74.8(3) . . ?
C6 C7 C12 127.2(4) . . ?
C8 C7 Sm1 76.6(3) . . ?
C8 C7 C6 106.7(4) . . ?
C8 C7 C12 125.8(5) . . ?
C12 C7 Sm1 118.6(3) . . ?
C7 C8 Sm1 73.2(3) . . ?
C7 C8 C13 124.6(5) . . ?
C9 C8 Sm1 74.8(3) . . ?
C9 C8 C7 108.3(4) . . ?
C9 C8 C13 125.7(4) . . ?
C13 C8 Sm1 128.5(3) . . ?
C8 C9 Sm1 75.4(3) . . ?
C8 C9 C14 124.7(4) . . ?
C10 C9 Sm1 74.7(3) . . ?
C10 C9 C8 108.8(4) . . ?
C10 C9 C14 126.0(5) . . ?
C14 C9 Sm1 123.0(3) . . ?
C6 C10 Sm1 74.0(3) . . ?
C6 C10 C15 126.4(4) . . ?
C9 C10 Sm1 75.6(3) . . ?
C9 C10 C6 107.3(4) . . ?
C9 C10 C15 125.8(5) . . ?
C15 C10 Sm1 122.4(3) . . ?
C6 C11 H11A 109.5 . . ?
C6 C11 H11B 109.5 . . ?
C6 C11 H11C 109.5 . . ?
H11A C11 H11B 109.5 . . ?
H11A C11 H11C 109.5 . . ?
H11B C11 H11C 109.5 . . ?
C7 C12 H12A 109.5 . . ?
C7 C12 H12B 109.5 . . ?
C7 C12 H12C 109.5 . . ?
H12A C12 H12B 109.5 . . ?
H12A C12 H12C 109.5 . . ?
H12B C12 H12C 109.5 . . ?
C8 C13 H13A 109.5 . . ?
C8 C13 H13B 109.5 . . ?
C8 C13 H13C 109.5 . . ?
H13A C13 H13B 109.5 . . ?
H13A C13 H13C 109.5 . . ?
H13B C13 H13C 109.5 . . ?
C9 C14 H14A 109.5 . . ?
C9 C14 H14B 109.5 . . ?
C9 C14 H14C 109.5 . . ?
H14A C14 H14B 109.5 . . ?
H14A C14 H14C 109.5 . . ?
H14B C14 H14C 109.5 . . ?
C10 C15 H15A 109.5 . . ?
C10 C15 H15B 109.5 . . ?
C10 C15 H15C 109.5 . . ?
H15A C15 H15B 109.5 . . ?
H15A C15 H15C 109.5 . . ?
H15B C15 H15C 109.5 . . ?
C17 C16 Sm1 75.7(3) . . ?
C17 C16 C20 108.0(5) . . ?
C17 C16 C21 124.9(5) . . ?
C20 C16 Sm1 75.3(3) . . ?
C20 C16 C21 127.0(5) . . ?
C21 C16 Sm1 118.0(3) . . ?
C16 C17 Sm1 74.2(3) . . ?
C16 C17 C18 108.4(4) . . ?
C16 C17 C22 126.4(5) . . ?
C18 C17 Sm1 76.3(3) . . ?
C18 C17 C22 125.0(5) . . ?
C22 C17 Sm1 119.6(3) . . ?
C17 C18 Sm1 73.8(3) . . ?
C17 C18 C23 125.8(5) . . ?
C19 C18 Sm1 75.9(3) . . ?
C19 C18 C17 107.2(4) . . ?
C19 C18 C23 126.4(5) . . ?
C23 C18 Sm1 123.1(3) . . ?
C18 C19 Sm1 74.5(3) . . ?
C18 C19 C24 122.9(5) . . ?
C20 C19 Sm1 73.0(3) . . ?
C20 C19 C18 109.1(5) . . ?
C20 C19 C24 127.5(5) . . ?
C24 C19 Sm1 125.7(3) . . ?
C16 C20 Sm1 74.2(3) . . ?
C16 C20 C25 125.4(5) . . ?
C19 C20 Sm1 77.4(3) . . ?
C19 C20 C16 107.3(4) . . ?
C19 C20 C25 126.7(5) . . ?
C25 C20 Sm1 120.9(3) . . ?
C16 C21 H21A 109.5 . . ?
C16 C21 H21B 109.5 . . ?
C16 C21 H21C 109.5 . . ?
H21A C21 H21B 109.5 . . ?
H21A C21 H21C 109.5 . . ?
H21B C21 H21C 109.5 . . ?
C17 C22 H22A 109.5 . . ?
C17 C22 H22B 109.5 . . ?
C17 C22 H22C 109.5 . . ?
H22A C22 H22B 109.5 . . ?
H22A C22 H22C 109.5 . . ?
H22B C22 H22C 109.5 . . ?
C18 C23 H23A 109.5 . . ?
C18 C23 H23B 109.5 . . ?
C18 C23 H23C 109.5 . . ?
H23A C23 H23B 109.5 . . ?
H23A C23 H23C 109.5 . . ?
H23B C23 H23C 109.5 . . ?
C19 C24 H24A 109.5 . . ?
C19 C24 H24B 109.5 . . ?
C19 C24 H24C 109.5 . . ?
H24A C24 H24B 109.5 . . ?
H24A C24 H24C 109.5 . . ?
H24B C24 H24C 109.5 . . ?
C20 C25 H25A 109.5 . . ?
C20 C25 H25B 109.5 . . ?
C20 C25 H25C 109.5 . . ?
H25A C25 H25B 109.5 . . ?
H25A C25 H25C 109.5 . . ?
H25B C25 H25C 109.5 . . ?
H26A C26 H26B 109.5 . . ?
H26A C26 H26C 109.5 . . ?
H26B C26 H26C 109.5 . . ?
C27 C26 H26A 109.5 . . ?
C27 C26 H26B 109.5 . . ?
C27 C26 H26C 109.5 . . ?
C28 C27 C26 121.5(6) . . ?
C28 C27 C32 118.5(6) . . ?
C32 C27 C26 120.0(6) . . ?
C27 C28 H28 119.5 . . ?
C27 C28 C29 120.9(5) . . ?
C29 C28 H28 119.5 . . ?
C28 C29 H29 120.4 . . ?
C30 C29 C28 119.3(6) . . ?
C30 C29 H29 120.4 . . ?
C29 C30 H30 120.1 . . ?
C31 C30 C29 119.8(6) . . ?
C31 C30 H30 120.1 . . ?
C30 C31 H31 119.0 . . ?
C30 C31 C32 122.1(6) . . ?
C32 C31 H31 119.0 . . ?
C27 C32 H32 120.3 . . ?
C31 C32 C27 119.4(5) . . ?
C31 C32 H32 120.3 . . ?

loop_
_geom_bond_atom_site_label_1
_geom_bond_atom_site_label_2
_geom_bond_distance
_geom_bond_site_symmetry_2
_geom_bond_publ_flag
Sm1 Pd1 2.9078(3) . ?
Sm1 N1 2.386(4) . ?
Sm1 C1 2.861(4) . ?
Sm1 C6 2.711(4) . ?
Sm1 C7 2.710(5) . ?
Sm1 C8 2.754(4) . ?
Sm1 C9 2.746(4) . ?
Sm1 C10 2.734(4) . ?
Sm1 C16 2.693(4) . ?
Sm1 C17 2.712(5) . ?
Sm1 C18 2.743(4) . ?
Sm1 C19 2.762(5) . ?
Sm1 C20 2.707(4) . ?
Pd1 C1 2.080(5) . ?
Pd1 C1 2.080(5) 2_656 ?
N1 C1 1.348(6) . ?
N1 C5 1.351(6) . ?
C1 C2 1.431(6) . ?
C2 H2 0.9500 . ?
C2 C3 1.355(7) . ?
C3 H3 0.9500 . ?
C3 C4 1.391(8) . ?
C4 H4 0.9500 . ?
C4 C5 1.369(6) . ?
C5 H5 0.9500 . ?
C6 C7 1.422(6) . ?
C6 C10 1.417(6) . ?
C6 C11 1.528(6) . ?
C7 C8 1.420(6) . ?
C7 C12 1.498(7) . ?
C8 C9 1.411(7) . ?
C8 C13 1.514(6) . ?
C9 C10 1.405(6) . ?
C9 C14 1.507(6) . ?
C10 C15 1.497(6) . ?
C11 H11A 0.9800 . ?
C11 H11B 0.9800 . ?
C11 H11C 0.9800 . ?
C12 H12A 0.9800 . ?
C12 H12B 0.9800 . ?
C12 H12C 0.9800 . ?
C13 H13A 0.9800 . ?
C13 H13B 0.9800 . ?
C13 H13C 0.9800 . ?
C14 H14A 0.9800 . ?
C14 H14B 0.9800 . ?
C14 H14C 0.9800 . ?
C15 H15A 0.9800 . ?
C15 H15B 0.9800 . ?
C15 H15C 0.9800 . ?
C16 C17 1.403(6) . ?
C16 C20 1.418(7) . ?
C16 C21 1.513(7) . ?
C17 C18 1.411(7) . ?
C17 C22 1.520(6) . ?
C18 C19 1.407(6) . ?
C18 C23 1.500(7) . ?
C19 C20 1.399(7) . ?
C19 C24 1.527(7) . ?
C20 C25 1.508(6) . ?
C21 H21A 0.9800 . ?
C21 H21B 0.9800 . ?
C21 H21C 0.9800 . ?
C22 H22A 0.9800 . ?
C22 H22B 0.9800 . ?
C22 H22C 0.9800 . ?
C23 H23A 0.9800 . ?
C23 H23B 0.9800 . ?
C23 H23C 0.9800 . ?
C24 H24A 0.9800 . ?
C24 H24B 0.9800 . ?
C24 H24C 0.9800 . ?
C25 H25A 0.9800 . ?
C25 H25B 0.9800 . ?
C25 H25C 0.9800 . ?
C26 H26A 0.9800 . ?
C26 H26B 0.9800 . ?
C26 H26C 0.9800 . ?
C26 C27 1.458(8) . ?
C27 C28 1.378(7) . ?
C27 C32 1.389(7) . ?
C28 H28 0.9500 . ?
C28 C29 1.381(8) . ?
C29 H29 0.9500 . ?
C29 C30 1.372(8) . ?
C30 H30 0.9500 . ?
C30 C31 1.346(8) . ?
C31 H31 0.9500 . ?
C31 C32 1.362(8) . ?
C32 H32 0.9500 . ?

loop_
_geom_torsion_atom_site_label_1
_geom_torsion_atom_site_label_2
_geom_torsion_atom_site_label_3
_geom_torsion_atom_site_label_4
_geom_torsion
_geom_torsion_site_symmetry_1
_geom_torsion_site_symmetry_2
_geom_torsion_site_symmetry_3
_geom_torsion_site_symmetry_4
_geom_torsion_publ_flag
Sm1 N1 C1 Pd1 4.5(4) . . . . ?
Sm1 N1 C1 C2 -174.7(3) . . . . ?
Sm1 N1 C5 C4 173.7(4) . . . . ?
Sm1 C1 C2 C3 -28(2) . . . . ?
Sm1 C6 C7 C8 70.7(3) . . . . ?
Sm1 C6 C7 C12 -114.7(5) . . . . ?
Sm1 C6 C10 C9 -68.9(3) . . . . ?
Sm1 C6 C10 C15 118.8(4) . . . . ?
Sm1 C7 C8 C9 67.2(3) . . . . ?
Sm1 C7 C8 C13 -125.6(4) . . . . ?
Sm1 C8 C9 C10 67.9(3) . . . . ?
Sm1 C8 C9 C14 -120.3(4) . . . . ?
Sm1 C9 C10 C6 67.8(3) . . . . ?
Sm1 C9 C10 C15 -119.9(4) . . . . ?
Sm1 C16 C17 C18 -69.3(3) . . . . ?
Sm1 C16 C17 C22 115.5(5) . . . . ?
Sm1 C16 C20 C19 71.0(3) . . . . ?
Sm1 C16 C20 C25 -117.0(5) . . . . ?
Sm1 C17 C18 C19 -69.2(3) . . . . ?
Sm1 C17 C18 C23 119.4(5) . . . . ?
Sm1 C18 C19 C20 -65.4(3) . . . . ?
Sm1 C18 C19 C24 122.8(4) . . . . ?
Sm1 C19 C20 C16 -68.8(3) . . . . ?
Sm1 C19 C20 C25 119.3(5) . . . . ?
Pd1 C1 C2 C3 179.0(4) . . . . ?
N1 C1 C2 C3 -1.9(7) . . . . ?
C1 N1 C5 C4 0.4(8) . . . . ?
C1 C2 C3 C4 1.0(8) . . . . ?
C2 C3 C4 C5 0.5(8) . . . . ?
C3 C4 C5 N1 -1.3(8) . . . . ?
C5 N1 C1 Sm1 175.8(5) . . . . ?
C5 N1 C1 Pd1 -179.8(3) . . . . ?
C5 N1 C1 C2 1.1(7) . . . . ?
C6 C7 C8 Sm1 -69.4(3) . . . . ?
C6 C7 C8 C9 -2.2(5) . . . . ?
C6 C7 C8 C13 165.0(4) . . . . ?
C7 C6 C10 Sm1 68.1(3) . . . . ?
C7 C6 C10 C9 -0.8(5) . . . . ?
C7 C6 C10 C15 -173.1(4) . . . . ?
C7 C8 C9 Sm1 -66.1(3) . . . . ?
C7 C8 C9 C10 1.8(5) . . . . ?
C7 C8 C9 C14 173.5(4) . . . . ?
C8 C9 C10 Sm1 -68.4(3) . . . . ?
C8 C9 C10 C6 -0.6(5) . . . . ?
C8 C9 C10 C15 171.7(4) . . . . ?
C10 C6 C7 Sm1 -68.8(3) . . . . ?
C10 C6 C7 C8 1.9(5) . . . . ?
C10 C6 C7 C12 176.5(4) . . . . ?
C11 C6 C7 Sm1 117.5(4) . . . . ?
C11 C6 C7 C8 -171.8(4) . . . . ?
C11 C6 C7 C12 2.8(7) . . . . ?
C11 C6 C10 Sm1 -118.3(4) . . . . ?
C11 C6 C10 C9 172.8(4) . . . . ?
C11 C6 C10 C15 0.5(7) . . . . ?
C12 C7 C8 Sm1 115.9(4) . . . . ?
C12 C7 C8 C9 -177.0(4) . . . . ?
C12 C7 C8 C13 -9.7(7) . . . . ?
C13 C8 C9 Sm1 126.8(5) . . . . ?
C13 C8 C9 C10 -165.3(4) . . . . ?
C13 C8 C9 C14 6.4(7) . . . . ?
C14 C9 C10 Sm1 120.0(5) . . . . ?
C14 C9 C10 C6 -172.2(4) . . . . ?
C14 C9 C10 C15 0.1(7) . . . . ?
C16 C17 C18 Sm1 67.9(3) . . . . ?
C16 C17 C18 C19 -1.3(5) . . . . ?
C16 C17 C18 C23 -172.7(4) . . . . ?
C17 C16 C20 Sm1 -69.3(3) . . . . ?
C17 C16 C20 C19 1.6(5) . . . . ?
C17 C16 C20 C25 173.7(4) . . . . ?
C17 C18 C19 Sm1 67.7(3) . . . . ?
C17 C18 C19 C20 2.3(5) . . . . ?
C17 C18 C19 C24 -169.5(4) . . . . ?
C18 C19 C20 Sm1 66.3(3) . . . . ?
C18 C19 C20 C16 -2.5(5) . . . . ?
C18 C19 C20 C25 -174.4(4) . . . . ?
C20 C16 C17 Sm1 69.0(3) . . . . ?
C20 C16 C17 C18 -0.2(5) . . . . ?
C20 C16 C17 C22 -175.5(4) . . . . ?
C21 C16 C17 Sm1 -114.4(4) . . . . ?
C21 C16 C17 C18 176.4(4) . . . . ?
C21 C16 C17 C22 1.1(7) . . . . ?
C21 C16 C20 Sm1 114.2(5) . . . . ?
C21 C16 C20 C19 -174.9(4) . . . . ?
C21 C16 C20 C25 -2.8(8) . . . . ?
C22 C17 C18 Sm1 -116.8(4) . . . . ?
C22 C17 C18 C19 174.1(4) . . . . ?
C22 C17 C18 C23 2.6(8) . . . . ?
C23 C18 C19 Sm1 -120.9(5) . . . . ?
C23 C18 C19 C20 173.7(4) . . . . ?
C23 C18 C19 C24 1.9(7) . . . . ?
C24 C19 C20 Sm1 -122.4(5) . . . . ?
C24 C19 C20 C16 168.8(4) . . . . ?
C24 C19 C20 C25 -3.1(8) . . . . ?
C26 C27 C28 C29 179.7(5) . . . . ?
C26 C27 C32 C31 -179.3(5) . . . . ?
C27 C28 C29 C30 -0.8(8) . . . . ?
C28 C27 C32 C31 -1.2(8) . . . . ?
C28 C29 C30 C31 -0.6(8) . . . . ?
C29 C30 C31 C32 1.1(8) . . . . ?
C30 C31 C32 C27 -0.1(8) . . . . ?
C32 C27 C28 C29 1.7(8) . . . . ?
